data_4079533
loop_
_publ_author_name
'Crosby, Sarah H.'
'Clarkson, Guy J.'
'Rourke, Jonathan P.'

_publ_section_title
;
 Relieving Steric Strain at Octahedral Platinum(IV): Isomerization and
 Reductive Coupling of Alkyl and Aryl Chlorides
;
_journal_issue 20
_journal_name_full Organometallics
_journal_page_first 7256
_journal_paper_doi 10.1021/om3008019
_journal_volume 31
_journal_year 2012
_chemical_formula_sum 'C29 H22 Cl F N P Pt'
_chemical_formula_weight 664.99
_chemical_name_systematic
; 
 ? 
;
_space_group_IT_number 2
_symmetry_cell_setting triclinic
_symmetry_space_group_name_Hall '-P 1'
_symmetry_space_group_name_H-M 'P -1'
_atom_sites_solution_hydrogens geom
_atom_sites_solution_primary direct
_atom_sites_solution_secondary difmap
_audit_creation_method SHELXL-97
_cell_angle_alpha 77.4760(13)
_cell_angle_beta 69.4970(12)
_cell_angle_gamma 66.6430(12)
_cell_formula_units_Z 2
_cell_length_a 9.9732(2)
_cell_length_b 10.3045(2)
_cell_length_c 13.5611(3)
_cell_measurement_reflns_used 19620
_cell_measurement_temperature 120(2)
_cell_measurement_theta_max 27.48
_cell_measurement_theta_min 2.91
_cell_volume 1193.46(4)
_computing_cell_refinement 'DENZO (Otwinowski & Minor, 1997) & COLLECT (Hooft, R.W.W., 1998)'
_computing_data_collection 'COLLECT (Hooft, R.W.W., 1998)'
_computing_data_reduction 'DENZO (Otwinowski & Minor, 1997) & COLLECT (Hooft, R.W.W., 1998)'
_computing_molecular_graphics 'SHELXTL (Sheldrick, 1997)'
_computing_publication_material 'SHELXTL (Sheldrick, 1997)'
_computing_structure_refinement 'SHELXL-97 (Sheldrick, 1997)'
_computing_structure_solution 'SHELXS-97 (Sheldrick, 1990)'
_diffrn_ambient_temperature 120(2)
_diffrn_detector_area_resol_mean 9.091
_diffrn_measured_fraction_theta_full 0.995
_diffrn_measured_fraction_theta_max 0.995
_diffrn_measurement_device_type 'Bruker-Nonius Roper CCD camera on \k-goniostat'
_diffrn_measurement_method '\f & \w scans'
_diffrn_radiation_monochromator graphite
_diffrn_radiation_source 'Bruker-Nonius FR591 rotating anode'
_diffrn_radiation_type MoK\a
_diffrn_radiation_wavelength 0.71073
_diffrn_reflns_av_R_equivalents 0.0344
_diffrn_reflns_av_sigmaI/netI 0.0326
_diffrn_reflns_limit_h_max 12
_diffrn_reflns_limit_h_min -12
_diffrn_reflns_limit_k_max 13
_diffrn_reflns_limit_k_min -13
_diffrn_reflns_limit_l_max 17
_diffrn_reflns_limit_l_min -17
_diffrn_reflns_number 23759
_diffrn_reflns_theta_full 27.54
_diffrn_reflns_theta_max 27.54
_diffrn_reflns_theta_min 3.20
_diffrn_standards_decay_% nil
_exptl_absorpt_coefficient_mu 6.084
_exptl_absorpt_correction_T_max 0.8385
_exptl_absorpt_correction_T_min 0.3978
_exptl_absorpt_correction_type multi-scan
_exptl_absorpt_process_details 'SADABS 2007/2 (Sheldrick, G.M., 2007)'
_exptl_crystal_colour yellow
_exptl_crystal_density_diffrn 1.850
_exptl_crystal_density_method 'not measured'
_exptl_crystal_description plate
_exptl_crystal_F_000 644
_exptl_crystal_size_max 0.16
_exptl_crystal_size_mid 0.10
_exptl_crystal_size_min 0.03
_refine_diff_density_max 0.512
_refine_diff_density_min -1.166
_refine_diff_density_rms 0.122
_refine_ls_extinction_method none
_refine_ls_goodness_of_fit_ref 1.061
_refine_ls_hydrogen_treatment constr
_refine_ls_matrix_type full
_refine_ls_number_parameters 307
_refine_ls_number_reflns 5475
_refine_ls_number_restraints 0
_refine_ls_restrained_S_all 1.061
_refine_ls_R_factor_all 0.0218
_refine_ls_R_factor_gt 0.0199
_refine_ls_shift/su_max 0.002
_refine_ls_shift/su_mean 0.000
_refine_ls_structure_factor_coef Fsqd
_refine_ls_weighting_details 'calc w=1/[\s^2^(Fo^2^)+(0.0096P)^2^+1.4990P] where P=(Fo^2^+2Fc^2^)/3'
_refine_ls_weighting_scheme calc
_refine_ls_wR_factor_gt 0.0427
_refine_ls_wR_factor_ref 0.0434
_reflns_number_gt 5221
_reflns_number_total 5475
_reflns_threshold_expression >2sigma(I)
_cod_data_source_file om3008019_si_003.cif
_cod_data_source_block 1a
_cod_original_sg_symbol_H-M P-1
_cod_database_code 4079533

loop_
_symmetry_equiv_pos_as_xyz
'x, y, z'
'-x, -y, -z'

loop_
_atom_site_label
_atom_site_type_symbol
_atom_site_fract_x
_atom_site_fract_y
_atom_site_fract_z
_atom_site_U_iso_or_equiv
_atom_site_adp_type
_atom_site_occupancy
_atom_site_symmetry_multiplicity
_atom_site_calc_flag
_atom_site_refinement_flags
Pt1 Pt 0.734416(10) 0.897102(9) 0.197473(7) 0.01116(4) Uani 1 1 d .
P1 P 0.66791(7) 0.73473(7) 0.32193(5) 0.01038(13) Uani 1 1 d .
Cl1 Cl 0.78943(8) 0.99128(7) 0.31752(5) 0.01817(14) Uani 1 1 d .
C13 C 0.7765(3) 0.5514(3) 0.2910(2) 0.0127(5) Uani 1 1 d .
C14 C 0.7492(3) 0.4385(3) 0.3633(2) 0.0154(5) Uani 1 1 d .
H14A H 0.6694 0.4572 0.4279 0.019 Uiso 1 1 calc R
C15 C 0.8384(3) 0.2991(3) 0.3410(2) 0.0173(6) Uani 1 1 d .
H15A H 0.8173 0.2229 0.3894 0.021 Uiso 1 1 calc R
C16 C 0.9577(3) 0.2711(3) 0.2486(2) 0.0203(6) Uani 1 1 d .
H16A H 1.0198 0.1757 0.2344 0.024 Uiso 1 1 calc R
C17 C 0.9870(3) 0.3818(3) 0.1765(2) 0.0206(6) Uani 1 1 d .
H17A H 1.0686 0.3620 0.1129 0.025 Uiso 1 1 calc R
C18 C 0.8972(3) 0.5221(3) 0.1972(2) 0.0157(5) Uani 1 1 d .
H18A H 0.9177 0.5978 0.1478 0.019 Uiso 1 1 calc R
C19 C 0.4651(3) 0.7661(3) 0.3506(2) 0.0132(5) Uani 1 1 d .
C20 C 0.3648(3) 0.9041(3) 0.3728(2) 0.0157(5) Uani 1 1 d .
H20A H 0.4038 0.9739 0.3743 0.019 Uiso 1 1 calc R
C21 C 0.2081(3) 0.9398(3) 0.3927(2) 0.0199(6) Uani 1 1 d .
H21A H 0.1407 1.0335 0.4082 0.024 Uiso 1 1 calc R
C22 C 0.1505(3) 0.8386(3) 0.3900(2) 0.0217(6) Uani 1 1 d .
H22A H 0.0438 0.8629 0.4029 0.026 Uiso 1 1 calc R
C23 C 0.2501(3) 0.7009(3) 0.3682(2) 0.0198(6) Uani 1 1 d .
H23A H 0.2109 0.6313 0.3666 0.024 Uiso 1 1 calc R
C24 C 0.4059(3) 0.6650(3) 0.3487(2) 0.0156(5) Uani 1 1 d .
H24A H 0.4728 0.5709 0.3340 0.019 Uiso 1 1 calc R
C25 C 0.6919(3) 0.7224(3) 0.4517(2) 0.0131(5) Uani 1 1 d .
C26 C 0.8408(3) 0.6806(3) 0.4574(2) 0.0164(5) Uani 1 1 d .
H26A H 0.9240 0.6651 0.3944 0.020 Uiso 1 1 calc R
C27 C 0.8688(3) 0.6614(3) 0.5533(2) 0.0185(6) Uani 1 1 d .
H27A H 0.9705 0.6331 0.5560 0.022 Uiso 1 1 calc R
C28 C 0.7478(3) 0.6835(3) 0.6459(2) 0.0226(6) Uani 1 1 d .
H28A H 0.7668 0.6688 0.7121 0.027 Uiso 1 1 calc R
C29 C 0.5993(3) 0.7271(3) 0.6417(2) 0.0236(6) Uani 1 1 d .
H29A H 0.5165 0.7437 0.7049 0.028 Uiso 1 1 calc R
C30 C 0.5708(3) 0.7466(3) 0.5447(2) 0.0180(6) Uani 1 1 d .
H30A H 0.4689 0.7765 0.5421 0.022 Uiso 1 1 calc R
N1 N 0.7842(2) 1.0501(2) 0.07567(17) 0.0145(5) Uani 1 1 d .
C2 C 0.8284(3) 1.1535(3) 0.0830(2) 0.0228(6) Uani 1 1 d .
H2A H 0.8403 1.1598 0.1481 0.027 Uiso 1 1 calc R
C3 C 0.8574(4) 1.2516(3) -0.0013(3) 0.0285(7) Uani 1 1 d .
H3A H 0.8869 1.3251 0.0062 0.034 Uiso 1 1 calc R
C4 C 0.8428(4) 1.2411(3) -0.0965(3) 0.0312(8) Uani 1 1 d .
H4A H 0.8641 1.3063 -0.1559 0.037 Uiso 1 1 calc R
C5 C 0.7970(3) 1.1351(3) -0.1046(2) 0.0250(7) Uani 1 1 d .
H5A H 0.7872 1.1265 -0.1699 0.030 Uiso 1 1 calc R
C6 C 0.7652(3) 1.0406(3) -0.0172(2) 0.0178(6) Uani 1 1 d .
C7 C 0.7089(3) 0.9278(3) -0.0135(2) 0.0157(5) Uani 1 1 d .
C8 C 0.6678(3) 0.9122(3) -0.0977(2) 0.0220(6) Uani 1 1 d .
H8A H 0.6799 0.9741 -0.1606 0.026 Uiso 1 1 calc R
C9 C 0.6098(3) 0.8076(3) -0.0905(2) 0.0232(7) Uani 1 1 d .
H9A H 0.5805 0.7970 -0.1470 0.028 Uiso 1 1 calc R
F10 F 0.5429(2) 0.61380(19) 0.00978(15) 0.0321(4) Uani 1 1 d .
C10 C 0.5964(3) 0.7199(3) 0.0013(2) 0.0209(6) Uani 1 1 d .
C11 C 0.6324(3) 0.7334(3) 0.0875(2) 0.0173(6) Uani 1 1 d .
H11A H 0.6192 0.6702 0.1495 0.021 Uiso 1 1 calc R
C12 C 0.6880(3) 0.8395(3) 0.0834(2) 0.0148(5) Uani 1 1 d .

loop_
_atom_site_aniso_label
_atom_site_aniso_U_11
_atom_site_aniso_U_22
_atom_site_aniso_U_33
_atom_site_aniso_U_23
_atom_site_aniso_U_13
_atom_site_aniso_U_12
Pt1 0.01070(6) 0.01179(6) 0.01176(6) -0.00039(4) -0.00396(4) -0.00450(4)
P1 0.0094(3) 0.0103(3) 0.0117(3) -0.0013(2) -0.0035(2) -0.0033(2)
Cl1 0.0246(3) 0.0167(3) 0.0197(3) -0.0005(3) -0.0099(3) -0.0114(3)
C13 0.0115(12) 0.0134(12) 0.0160(13) -0.0026(10) -0.0069(10) -0.0040(10)
C14 0.0171(13) 0.0165(13) 0.0151(13) -0.0030(10) -0.0069(10) -0.0056(11)
C15 0.0238(15) 0.0123(12) 0.0192(14) 0.0024(10) -0.0120(11) -0.0069(11)
C16 0.0190(14) 0.0137(13) 0.0288(16) -0.0045(11) -0.0110(12) -0.0017(11)
C17 0.0144(14) 0.0226(14) 0.0226(15) -0.0089(12) -0.0030(11) -0.0027(12)
C18 0.0116(12) 0.0164(13) 0.0175(13) -0.0023(11) -0.0032(10) -0.0038(11)
C19 0.0115(12) 0.0170(13) 0.0112(12) 0.0009(10) -0.0035(10) -0.0061(10)
C20 0.0137(13) 0.0160(13) 0.0164(13) 0.0009(10) -0.0053(10) -0.0046(11)
C21 0.0162(14) 0.0195(14) 0.0177(14) 0.0007(11) -0.0046(11) -0.0017(11)
C22 0.0126(13) 0.0355(17) 0.0155(14) 0.0032(12) -0.0049(11) -0.0091(12)
C23 0.0173(14) 0.0295(15) 0.0178(14) 0.0010(12) -0.0070(11) -0.0135(12)
C24 0.0159(13) 0.0184(13) 0.0137(13) -0.0005(10) -0.0048(10) -0.0071(11)
C25 0.0141(13) 0.0107(12) 0.0165(13) -0.0015(10) -0.0056(10) -0.0052(10)
C26 0.0126(13) 0.0169(13) 0.0196(14) -0.0018(11) -0.0043(10) -0.0054(11)
C27 0.0169(14) 0.0179(13) 0.0225(15) -0.0038(11) -0.0112(11) -0.0024(11)
C28 0.0269(16) 0.0249(15) 0.0180(14) -0.0055(12) -0.0113(12) -0.0055(13)
C29 0.0181(15) 0.0332(17) 0.0175(14) -0.0096(12) -0.0036(11) -0.0045(13)
C30 0.0129(13) 0.0252(14) 0.0165(14) -0.0057(11) -0.0039(10) -0.0056(11)
N1 0.0123(11) 0.0152(11) 0.0139(11) 0.0034(9) -0.0033(9) -0.0054(9)
C2 0.0219(15) 0.0242(15) 0.0243(16) 0.0039(12) -0.0077(12) -0.0126(13)
C3 0.0264(16) 0.0288(16) 0.0340(18) 0.0096(14) -0.0092(14) -0.0196(14)
C4 0.0279(17) 0.0337(18) 0.0272(17) 0.0154(14) -0.0067(13) -0.0164(15)
C5 0.0225(15) 0.0288(16) 0.0150(14) 0.0040(12) -0.0030(12) -0.0054(13)
C6 0.0097(12) 0.0203(14) 0.0163(14) 0.0001(11) -0.0025(10) -0.0003(11)
C7 0.0095(12) 0.0183(13) 0.0145(13) -0.0035(10) -0.0043(10) 0.0015(10)
C8 0.0153(14) 0.0281(15) 0.0126(13) -0.0060(12) -0.0023(10) 0.0030(12)
C9 0.0139(14) 0.0336(16) 0.0203(15) -0.0154(13) -0.0079(11) 0.0026(12)
F10 0.0336(10) 0.0356(10) 0.0397(11) -0.0156(9) -0.0147(8) -0.0152(9)
C10 0.0131(13) 0.0254(15) 0.0252(16) -0.0131(12) -0.0048(11) -0.0030(12)
C11 0.0157(13) 0.0182(13) 0.0176(14) -0.0066(11) -0.0056(11) -0.0023(11)
C12 0.0095(12) 0.0184(13) 0.0121(13) -0.0030(10) -0.0036(10) 0.0007(10)

loop_
_atom_type_symbol
_atom_type_description
_atom_type_scat_dispersion_real
_atom_type_scat_dispersion_imag
_atom_type_scat_source
C C 0.0033 0.0016 'International Tables Vol C Tables 4.2.6.8 and 6.1.1.4'
H H 0.0000 0.0000 'International Tables Vol C Tables 4.2.6.8 and 6.1.1.4'
N N 0.0061 0.0033 'International Tables Vol C Tables 4.2.6.8 and 6.1.1.4'
F F 0.0171 0.0103 'International Tables Vol C Tables 4.2.6.8 and 6.1.1.4'
P P 0.1023 0.0942 'International Tables Vol C Tables 4.2.6.8 and 6.1.1.4'
Cl Cl 0.1484 0.1585 'International Tables Vol C Tables 4.2.6.8 and 6.1.1.4'
Pt Pt -1.7033 8.3905 'International Tables Vol C Tables 4.2.6.8 and 6.1.1.4'

loop_
_geom_angle_atom_site_label_1
_geom_angle_atom_site_label_2
_geom_angle_atom_site_label_3
_geom_angle
C12 Pt1 N1 80.92(10)
C12 Pt1 P1 95.34(8)
N1 Pt1 P1 175.60(6)
C12 Pt1 Cl1 172.81(8)
N1 Pt1 Cl1 92.06(6)
P1 Pt1 Cl1 91.61(2)
C13 P1 C19 108.46(12)
C13 P1 C25 99.49(12)
C19 P1 C25 104.04(12)
C13 P1 Pt1 114.97(9)
C19 P1 Pt1 110.23(8)
C25 P1 Pt1 118.54(9)
C14 C13 C18 119.2(2)
C14 C13 P1 121.01(19)
C18 C13 P1 119.6(2)
C15 C14 C13 120.3(2)
C15 C14 H14A 119.8
C13 C14 H14A 119.8
C16 C15 C14 120.2(3)
C16 C15 H15A 119.9
C14 C15 H15A 119.9
C15 C16 C17 120.2(2)
C15 C16 H16A 119.9
C17 C16 H16A 119.9
C16 C17 C18 120.3(3)
C16 C17 H17A 119.9
C18 C17 H17A 119.9
C17 C18 C13 119.9(3)
C17 C18 H18A 120.1
C13 C18 H18A 120.1
C24 C19 C20 119.0(2)
C24 C19 P1 124.9(2)
C20 C19 P1 116.1(2)
C21 C20 C19 120.5(3)
C21 C20 H20A 119.8
C19 C20 H20A 119.8
C22 C21 C20 120.1(3)
C22 C21 H21A 120.0
C20 C21 H21A 120.0
C21 C22 C23 119.6(3)
C21 C22 H22A 120.2
C23 C22 H22A 120.2
C24 C23 C22 120.4(3)
C24 C23 H23A 119.8
C22 C23 H23A 119.8
C23 C24 C19 120.4(3)
C23 C24 H24A 119.8
C19 C24 H24A 119.8
C30 C25 C26 118.9(2)
C30 C25 P1 123.4(2)
C26 C25 P1 117.6(2)
C27 C26 C25 121.0(3)
C27 C26 H26A 119.5
C25 C26 H26A 119.5
C26 C27 C28 119.8(3)
C26 C27 H27A 120.1
C28 C27 H27A 120.1
C29 C28 C27 120.0(3)
C29 C28 H28A 120.0
C27 C28 H28A 120.0
C28 C29 C30 120.2(3)
C28 C29 H29A 119.9
C30 C29 H29A 119.9
C25 C30 C29 120.1(3)
C25 C30 H30A 120.0
C29 C30 H30A 120.0
C2 N1 C6 119.7(2)
C2 N1 Pt1 125.74(19)
C6 N1 Pt1 114.59(18)
N1 C2 C3 122.0(3)
N1 C2 H2A 119.0
C3 C2 H2A 119.0
C4 C3 C2 119.0(3)
C4 C3 H3A 120.5
C2 C3 H3A 120.5
C5 C4 C3 119.3(3)
C5 C4 H4A 120.4
C3 C4 H4A 120.4
C4 C5 C6 120.0(3)
C4 C5 H5A 120.0
C6 C5 H5A 120.0
N1 C6 C5 120.0(3)
N1 C6 C7 114.4(2)
C5 C6 C7 125.6(3)
C8 C7 C12 121.1(3)
C8 C7 C6 122.1(3)
C12 C7 C6 116.6(2)
C9 C8 C7 120.8(3)
C9 C8 H8A 119.6
C7 C8 H8A 119.6
C10 C9 C8 117.4(3)
C10 C9 H9A 121.3
C8 C9 H9A 121.3
F10 C10 C9 118.7(3)
F10 C10 C11 117.5(3)
C9 C10 C11 123.8(3)
C10 C11 C12 120.1(3)
C10 C11 H11A 119.9
C12 C11 H11A 119.9
C11 C12 C7 116.7(2)
C11 C12 Pt1 129.8(2)
C7 C12 Pt1 113.4(2)

loop_
_geom_bond_atom_site_label_1
_geom_bond_atom_site_label_2
_geom_bond_distance
Pt1 C12 2.019(3)
Pt1 N1 2.092(2)
Pt1 P1 2.2269(7)
Pt1 Cl1 2.3719(6)
P1 C13 1.823(3)
P1 C19 1.825(3)
P1 C25 1.829(3)
C13 C14 1.398(4)
C13 C18 1.402(4)
C14 C15 1.390(4)
C14 H14A 0.9500
C15 C16 1.381(4)
C15 H15A 0.9500
C16 C17 1.386(4)
C16 H16A 0.9500
C17 C18 1.395(4)
C17 H17A 0.9500
C18 H18A 0.9500
C19 C24 1.394(4)
C19 C20 1.400(4)
C20 C21 1.393(4)
C20 H20A 0.9500
C21 C22 1.388(4)
C21 H21A 0.9500
C22 C23 1.395(4)
C22 H22A 0.9500
C23 C24 1.386(4)
C23 H23A 0.9500
C24 H24A 0.9500
C25 C30 1.393(4)
C25 C26 1.398(4)
C26 C27 1.381(4)
C26 H26A 0.9500
C27 C28 1.389(4)
C27 H27A 0.9500
C28 C29 1.385(4)
C28 H28A 0.9500
C29 C30 1.397(4)
C29 H29A 0.9500
C30 H30A 0.9500
N1 C2 1.338(4)
N1 C6 1.366(4)
C2 C3 1.382(4)
C2 H2A 0.9500
C3 C4 1.381(5)
C3 H3A 0.9500
C4 C5 1.376(5)
C4 H4A 0.9500
C5 C6 1.391(4)
C5 H5A 0.9500
C6 C7 1.463(4)
C7 C8 1.400(4)
C7 C12 1.427(4)
C8 C9 1.383(4)
C8 H8A 0.9500
C9 C10 1.370(4)
C9 H9A 0.9500
F10 C10 1.363(3)
C10 C11 1.385(4)
C11 C12 1.392(4)
C11 H11A 0.9500
